data_4510438
loop_
_publ_author_name
'Adalder, Tapas Kumar'
'Dastidar, Parthasarathi'

_publ_section_title
;
 Crystal Engineering Approach toward Selective Formation of an Asymmetric
 Supramolecular Synthon in Primary Ammonium Monocarboxylate (PAM) Salts
 and Their Gelation Studies
;
_journal_issue 5
_journal_name_full 'Crystal Growth &amp; Design'
_journal_page_first 2254
_journal_paper_doi 10.1021/cg401863s
_journal_volume 14
_journal_year 2014
_chemical_absolute_configuration S
_chemical_formula_moiety 'C8 H6 N O4, C8 H12 N'
_chemical_formula_sum 'C16 H18 N2 O4'
_chemical_formula_weight 302.32
_chemical_name_systematic
; 
 ? 
;
_space_group_IT_number 19
_symmetry_cell_setting orthorhombic
_symmetry_space_group_name_Hall 'P 2ac 2ab'
_symmetry_space_group_name_H-M 'P 21 21 21'
_atom_sites_solution_hydrogens geom
_atom_sites_solution_primary direct
_atom_sites_solution_secondary difmap
_audit_creation_method SHELXL-97
_cell_angle_alpha 90.00
_cell_angle_beta 90.00
_cell_angle_gamma 90.00
_cell_formula_units_Z 4
_cell_length_a 6.873(4)
_cell_length_b 12.792(6)
_cell_length_c 18.270(9)
_cell_measurement_temperature 296(2)
_cell_volume 1606.3(14)
_computing_cell_refinement 'BRUKER APEX II'
_computing_data_collection 'BRUKER APEX II'
_computing_data_reduction 'BRUKER APEX II'
_computing_molecular_graphics 'MERCURY 3.1, PLATON'
_computing_publication_material 'MERCURY 3.1, PLATON'
_computing_structure_refinement 'SHELXL-97 (Sheldrick, 1997)'
_computing_structure_solution 'SHELXS-97 (Sheldrick, 1990)'
_diffrn_ambient_temperature 296(2)
_diffrn_measured_fraction_theta_full 0.999
_diffrn_measured_fraction_theta_max 0.999
_diffrn_measurement_device_type 'BRUKER CCD AREA DETECTOR'
_diffrn_measurement_method 'PHI-OMEGA SCAN'
_diffrn_radiation_monochromator graphite
_diffrn_radiation_source 'fine-focus sealed tube'
_diffrn_radiation_type MoK\a
_diffrn_radiation_wavelength 0.71073
_diffrn_reflns_av_R_equivalents 0.0362
_diffrn_reflns_av_sigmaI/netI 0.0203
_diffrn_reflns_limit_h_max 8
_diffrn_reflns_limit_h_min -8
_diffrn_reflns_limit_k_max 14
_diffrn_reflns_limit_k_min -15
_diffrn_reflns_limit_l_max 22
_diffrn_reflns_limit_l_min -22
_diffrn_reflns_number 20227
_diffrn_reflns_theta_full 25.98
_diffrn_reflns_theta_max 25.98
_diffrn_reflns_theta_min 1.94
_exptl_absorpt_coefficient_mu 0.091
_exptl_absorpt_correction_T_max 0.973
_exptl_absorpt_correction_T_min 0.956
_exptl_absorpt_correction_type multi-scan
_exptl_absorpt_process_details SADABS
_exptl_crystal_colour COLOURLESS
_exptl_crystal_density_diffrn 1.250
_exptl_crystal_density_method 'not measured'
_exptl_crystal_description BLOCK
_exptl_crystal_F_000 640
_exptl_crystal_size_max 0.5
_exptl_crystal_size_mid 0.45
_exptl_crystal_size_min 0.30
_refine_diff_density_max 0.141
_refine_diff_density_min -0.176
_refine_diff_density_rms 0.042
_refine_ls_abs_structure_details 'Flack H D (1983), Acta Cryst. A39, 876-881'
_refine_ls_extinction_method none
_refine_ls_goodness_of_fit_ref 1.068
_refine_ls_hydrogen_treatment constr
_refine_ls_matrix_type full
_refine_ls_number_parameters 201
_refine_ls_number_reflns 3160
_refine_ls_number_restraints 0
_refine_ls_restrained_S_all 1.068
_refine_ls_R_factor_all 0.0271
_refine_ls_R_factor_gt 0.0262
_refine_ls_shift/su_max 0.000
_refine_ls_shift/su_mean 0.000
_refine_ls_structure_factor_coef Fsqd
_refine_ls_weighting_details 'calc w=1/[\s^2^(Fo^2^)+(0.0327P)^2^+0.2861P] where P=(Fo^2^+2Fc^2^)/3'
_refine_ls_weighting_scheme calc
_refine_ls_wR_factor_gt 0.0652
_refine_ls_wR_factor_ref 0.0672
_reflns_number_gt 3079
_reflns_number_total 3160
_reflns_threshold_expression >2sigma(I)
_cod_data_source_file cg401863s_si_002.cif
_cod_data_source_block (S)-PEA.2NPA
_cod_depositor_comments
;
The following automatic conversions were performed:

'_symmetry_cell_setting' value 'ORTHORHOMBIC' changed to
'orthorhombic' according to
/usr/data/users/saulius/crontab/automatic-downloads/rss-feeds/ACS/lib/dictionaries/cif_core.dic
dictionary named 'cif_core.dic' version 2.4.2 from
2011-04-26.

'_exptl_absorpt_correction_type' value 'MULTI-SCAN'
changed to 'multi-scan' according to
/usr/data/users/saulius/crontab/automatic-downloads/rss-feeds/ACS/lib/dictionaries/cif_core.dic
dictionary named 'cif_core.dic' version 2.4.2 from 2011-04-26.

Automatic conversion script
Id: cif_fix_values 2281 2013-09-26 08:29:07Z andrius 

 Adding full bibliography for 4510410--4510441.cif.
;
_cod_original_cell_volume 1606.4(14)
_cod_database_code 4510438

loop_
_symmetry_equiv_pos_as_xyz
'x, y, z'
'-x+1/2, -y, z+1/2'
'-x, y+1/2, -z+1/2'
'x+1/2, -y+1/2, -z'

loop_
_atom_site_label
_atom_site_type_symbol
_atom_site_fract_x
_atom_site_fract_y
_atom_site_fract_z
_atom_site_U_iso_or_equiv
_atom_site_adp_type
_atom_site_occupancy
_atom_site_symmetry_multiplicity
_atom_site_calc_flag
_atom_site_refinement_flags
O1 O 0.95305(12) -0.13611(6) 0.02076(4) 0.02357(18) Uani 1 1 d .
C2 C 0.83390(16) -0.07330(9) 0.04953(6) 0.0178(2) Uani 1 1 d .
O3 O 0.67053(12) -0.09670(6) 0.07364(5) 0.02418(18) Uani 1 1 d .
C4 C 0.90256(16) 0.03980(9) 0.05468(6) 0.0203(2) Uani 1 1 d .
H4A H 0.9992 0.0446 0.0932 0.024 Uiso 1 1 calc R
H4B H 0.9661 0.0582 0.0091 0.024 Uiso 1 1 calc R
C5 C 0.74578(18) 0.11871(9) 0.06968(6) 0.0212(2) Uani 1 1 d .
C6 C 0.7746(2) 0.19479(10) 0.12298(6) 0.0314(3) Uani 1 1 d .
H6 H 0.8905 0.1950 0.1492 0.038 Uiso 1 1 calc R
C7 C 0.6357(3) 0.27029(11) 0.13811(7) 0.0423(4) Uani 1 1 d .
H7 H 0.6615 0.3218 0.1727 0.051 Uiso 1 1 calc R
C8 C 0.4582(3) 0.26941(12) 0.10190(8) 0.0422(4) Uani 1 1 d .
H8 H 0.3644 0.3195 0.1126 0.051 Uiso 1 1 calc R
C9 C 0.4221(2) 0.19399(10) 0.05017(7) 0.0321(3) Uani 1 1 d .
H9 H 0.3027 0.1915 0.0263 0.039 Uiso 1 1 calc R
C10 C 0.56564(18) 0.12182(9) 0.03402(6) 0.0219(2) Uani 1 1 d .
O11 O 0.65229(13) 0.02353(7) -0.06716(4) 0.02671(19) Uani 1 1 d .
N12 N 0.52079(14) 0.04763(8) -0.02475(5) 0.0223(2) Uani 1 1 d .
O13 O 0.35352(13) 0.01434(8) -0.02965(5) 0.0342(2) Uani 1 1 d .
C14 C 0.9154(2) 0.80584(10) 0.83911(7) 0.0309(3) Uani 1 1 d .
H14A H 0.9525 0.8603 0.8724 0.046 Uiso 1 1 calc R
H14B H 0.8700 0.8363 0.7942 0.046 Uiso 1 1 calc R
H14C H 1.0256 0.7620 0.8292 0.046 Uiso 1 1 calc R
C15 C 0.75330(17) 0.74054(9) 0.87318(6) 0.0205(2) Uani 1 1 d .
H15 H 0.6417 0.7865 0.8821 0.025 Uiso 1 1 calc R
N16 N 0.82086(13) 0.69883(7) 0.94510(5) 0.01769(19) Uani 1 1 d .
H16A H 0.7273 0.6600 0.9649 0.027 Uiso 1 1 calc R
H16B H 0.8490 0.7518 0.9749 0.027 Uiso 1 1 calc R
H16C H 0.9266 0.6598 0.9384 0.027 Uiso 1 1 calc R
C17 C 0.68682(17) 0.65191(9) 0.82442(6) 0.0209(2) Uani 1 1 d .
C18 C 0.50510(18) 0.65636(10) 0.79093(7) 0.0266(3) Uani 1 1 d .
H18 H 0.4237 0.7130 0.8000 0.032 Uiso 1 1 calc R
C19 C 0.4440(2) 0.57751(12) 0.74430(7) 0.0360(3) Uani 1 1 d .
H19 H 0.3228 0.5818 0.7218 0.043 Uiso 1 1 calc R
C20 C 0.5628(2) 0.49275(11) 0.73124(7) 0.0367(3) Uani 1 1 d .
H20 H 0.5224 0.4400 0.6996 0.044 Uiso 1 1 calc R
C21 C 0.7427(2) 0.48620(11) 0.76533(7) 0.0321(3) Uani 1 1 d .
H21 H 0.8218 0.4284 0.7572 0.038 Uiso 1 1 calc R
C22 C 0.80507(18) 0.56538(10) 0.81141(6) 0.0246(3) Uani 1 1 d .
H22 H 0.9263 0.5608 0.8338 0.030 Uiso 1 1 calc R

loop_
_atom_site_aniso_label
_atom_site_aniso_U_11
_atom_site_aniso_U_22
_atom_site_aniso_U_33
_atom_site_aniso_U_23
_atom_site_aniso_U_13
_atom_site_aniso_U_12
O1 0.0189(4) 0.0231(4) 0.0287(4) -0.0078(3) -0.0039(3) 0.0032(3)
C2 0.0152(5) 0.0209(5) 0.0174(5) -0.0013(4) -0.0055(4) 0.0006(4)
O3 0.0176(4) 0.0251(4) 0.0298(4) 0.0033(3) 0.0000(3) -0.0028(3)
C4 0.0166(5) 0.0209(5) 0.0235(5) -0.0019(4) -0.0027(4) -0.0014(4)
C5 0.0279(6) 0.0182(5) 0.0174(5) 0.0021(4) 0.0007(5) 0.0007(5)
C6 0.0499(8) 0.0246(6) 0.0197(6) -0.0017(5) -0.0075(5) 0.0063(6)
C7 0.0775(11) 0.0283(7) 0.0211(6) -0.0046(5) -0.0032(7) 0.0182(7)
C8 0.0633(10) 0.0349(8) 0.0284(6) 0.0027(6) 0.0065(7) 0.0291(7)
C9 0.0352(7) 0.0345(7) 0.0265(6) 0.0099(5) 0.0035(5) 0.0135(6)
C10 0.0268(6) 0.0214(6) 0.0174(5) 0.0057(4) 0.0023(5) 0.0022(5)
O11 0.0285(4) 0.0327(5) 0.0189(4) -0.0019(3) -0.0002(4) -0.0043(4)
N12 0.0215(5) 0.0244(5) 0.0209(5) 0.0067(4) -0.0036(4) -0.0010(4)
O13 0.0212(4) 0.0396(5) 0.0417(5) 0.0074(4) -0.0070(4) -0.0061(4)
C14 0.0377(7) 0.0285(7) 0.0265(6) 0.0030(5) 0.0032(5) -0.0091(6)
C15 0.0204(5) 0.0213(5) 0.0196(5) 0.0009(4) 0.0001(4) 0.0024(5)
N16 0.0156(4) 0.0194(4) 0.0182(4) -0.0029(3) 0.0002(4) -0.0008(4)
C17 0.0232(6) 0.0246(6) 0.0147(4) 0.0018(4) 0.0015(4) -0.0024(5)
C18 0.0257(6) 0.0322(7) 0.0219(5) 0.0020(5) -0.0027(5) 0.0007(5)
C19 0.0359(7) 0.0465(8) 0.0255(6) 0.0003(6) -0.0121(6) -0.0067(6)
C20 0.0515(8) 0.0371(8) 0.0215(6) -0.0066(5) -0.0075(6) -0.0099(7)
C21 0.0437(7) 0.0302(7) 0.0223(6) -0.0053(5) 0.0021(5) 0.0012(6)
C22 0.0260(6) 0.0289(6) 0.0190(5) -0.0011(5) -0.0004(4) 0.0011(5)

loop_
_atom_type_symbol
_atom_type_description
_atom_type_scat_dispersion_real
_atom_type_scat_dispersion_imag
_atom_type_scat_source
C C 0.0033 0.0016 'International Tables Vol C Tables 4.2.6.8 and 6.1.1.4'
H H 0.0000 0.0000 'International Tables Vol C Tables 4.2.6.8 and 6.1.1.4'
N N 0.0061 0.0033 'International Tables Vol C Tables 4.2.6.8 and 6.1.1.4'
O O 0.0106 0.0060 'International Tables Vol C Tables 4.2.6.8 and 6.1.1.4'

loop_
_geom_angle_atom_site_label_1
_geom_angle_atom_site_label_2
_geom_angle_atom_site_label_3
_geom_angle
O3 C2 O1 125.49(11)
O3 C2 C4 119.10(10)
O1 C2 C4 115.40(10)
C5 C4 C2 115.27(10)
C5 C4 H4A 108.5
C2 C4 H4A 108.5
C5 C4 H4B 108.5
C2 C4 H4B 108.5
H4A C4 H4B 107.5
C6 C5 C10 115.59(11)
C6 C5 C4 119.73(11)
C10 C5 C4 124.68(10)
C7 C6 C5 121.95(13)
C7 C6 H6 119.0
C5 C6 H6 119.0
C6 C7 C8 120.32(13)
C6 C7 H7 119.8
C8 C7 H7 119.8
C9 C8 C7 119.51(13)
C9 C8 H8 120.2
C7 C8 H8 120.2
C8 C9 C10 119.14(14)
C8 C9 H9 120.4
C10 C9 H9 120.4
C9 C10 C5 123.42(11)
C9 C10 N12 116.00(11)
C5 C10 N12 120.57(10)
O11 N12 O13 123.69(11)
O11 N12 C10 117.98(10)
O13 N12 C10 118.32(10)
C15 C14 H14A 109.5
C15 C14 H14B 109.5
H14A C14 H14B 109.5
C15 C14 H14C 109.5
H14A C14 H14C 109.5
H14B C14 H14C 109.5
N16 C15 C17 110.16(9)
N16 C15 C14 109.15(10)
C17 C15 C14 113.00(10)
N16 C15 H15 108.1
C17 C15 H15 108.1
C14 C15 H15 108.1
C15 N16 H16A 109.5
C15 N16 H16B 109.5
H16A N16 H16B 109.5
C15 N16 H16C 109.5
H16A N16 H16C 109.5
H16B N16 H16C 109.5
C18 C17 C22 118.74(11)
C18 C17 C15 119.96(11)
C22 C17 C15 121.31(11)
C19 C18 C17 120.84(13)
C19 C18 H18 119.6
C17 C18 H18 119.6
C20 C19 C18 119.97(13)
C20 C19 H19 120.0
C18 C19 H19 120.0
C19 C20 C21 119.87(12)
C19 C20 H20 120.1
C21 C20 H20 120.1
C22 C21 C20 120.31(13)
C22 C21 H21 119.8
C20 C21 H21 119.8
C21 C22 C17 120.26(12)
C21 C22 H22 119.9
C17 C22 H22 119.9

loop_
_geom_bond_atom_site_label_1
_geom_bond_atom_site_label_2
_geom_bond_distance
O1 C2 1.2620(14)
C2 O3 1.2429(15)
C2 C4 1.5246(17)
C4 C5 1.5018(16)
C4 H4A 0.9700
C4 H4B 0.9700
C5 C6 1.3909(17)
C5 C10 1.3997(18)
C6 C7 1.386(2)
C6 H6 0.9300
C7 C8 1.388(2)
C7 H7 0.9300
C8 C9 1.373(2)
C8 H8 0.9300
C9 C10 1.3830(18)
C9 H9 0.9300
C10 N12 1.4659(16)
O11 N12 1.2298(14)
N12 O13 1.2293(14)
C14 C15 1.5253(17)
C14 H14A 0.9600
C14 H14B 0.9600
C14 H14C 0.9600
C15 N16 1.4922(15)
C15 C17 1.5126(16)
C15 H15 0.9800
N16 H16A 0.8900
N16 H16B 0.8900
N16 H16C 0.8900
C17 C18 1.3920(18)
C17 C22 1.3937(17)
C18 C19 1.3855(19)
C18 H18 0.9300
C19 C20 1.378(2)
C19 H19 0.9300
C20 C21 1.387(2)
C20 H20 0.9300
C21 C22 1.3851(18)
C21 H21 0.9300
C22 H22 0.9300

loop_
_geom_hbond_atom_site_label_D
_geom_hbond_atom_site_label_H
_geom_hbond_atom_site_label_A
_geom_hbond_distance_DH
_geom_hbond_distance_HA
_geom_hbond_distance_DA
_geom_hbond_angle_DHA
_geom_hbond_site_symmetry_A
N16 H16C O3 0.89 1.87 2.7569(17) 171.2 4_556
N16 H16B O1 0.89 1.81 2.6822(15) 166.6 1_566
N16 H16A O1 0.89 1.93 2.7247(17) 148.3 4_456
